data_2229104
loop_
_publ_author_name
'Fun, Hoong-Kun'
'Sumangala, V.'
'Prasad, D. Jagadeesh'
'Poojary, Boja'
'Chantrapromma, Suchada'

_publ_section_title
;
 Methyl
 2-[2-(benzyloxycarbonylamino)propan-2-yl]-5-hydroxy-6-methoxypyrimidine-4-carboxylate
;
_journal_coeditor_code IS2653
_journal_issue 2
_journal_name_full 'Acta Crystallographica Section E'
_journal_page_first o274
_journal_paper_doi 10.1107/S160053681005467X
_journal_volume 67
_journal_year 2011
_chemical_formula_iupac 'C18 H21 N3 O6'
_chemical_formula_moiety 'C18 H21 N3 O6'
_chemical_formula_sum 'C18 H21 N3 O6'
_chemical_formula_weight 375.38
_chemical_melting_point_gt 391
_chemical_melting_point_lt 393
_chemical_name_systematic 'Methyl 2-[2-(benzyloxycarbonylamino)propan-2-yl]-5-hydroxy-6-methoxypyrimidine-4-carboxylate'
_space_group_IT_number 14
_symmetry_cell_setting monoclinic
_symmetry_space_group_name_Hall '-P 2ybc'
_symmetry_space_group_name_H-M 'P 1 21/c 1'
_atom_sites_solution_hydrogens geom
_atom_sites_solution_primary direct
_atom_sites_solution_secondary difmap
_audit_creation_method SHELXL-97
_cell_angle_alpha 90.00
_cell_angle_beta 97.2360(10)
_cell_angle_gamma 90.00
_cell_formula_units_Z 4
_cell_length_a 16.5226(2)
_cell_length_b 8.57170(10)
_cell_length_c 13.0944(2)
_cell_measurement_reflns_used 5348
_cell_measurement_temperature 297
_cell_measurement_theta_max 29.99
_cell_measurement_theta_min 2.49
_cell_volume 1839.75(4)
_computing_cell_refinement 'SAINT (Bruker, 2005)'
_computing_data_collection 'APEX2 (Bruker, 2005)'
_computing_data_reduction 'SAINT (Bruker, 2005)'
_computing_molecular_graphics 'SHELXTL (Sheldrick, 2008)'
_computing_publication_material
;
SHELXTL (Sheldrick, 2008) and PLATON (Spek, 2009)
;
_computing_structure_refinement 'SHELXTL (Sheldrick, 2008)'
_computing_structure_solution 'SHELXTL (Sheldrick, 2008)'
_diffrn_ambient_temperature 297
_diffrn_measured_fraction_theta_full 0.998
_diffrn_measured_fraction_theta_max 0.998
_diffrn_measurement_device_type 'Bruker APEXII CCD area-detector'
_diffrn_measurement_method '\f and \w'
_diffrn_radiation_monochromator graphite
_diffrn_radiation_source 'sealed tube'
_diffrn_radiation_type MoK\a
_diffrn_radiation_wavelength 0.71073
_diffrn_reflns_av_R_equivalents 0.0241
_diffrn_reflns_av_sigmaI/netI 0.0220
_diffrn_reflns_limit_h_max 22
_diffrn_reflns_limit_h_min -23
_diffrn_reflns_limit_k_max 12
_diffrn_reflns_limit_k_min -8
_diffrn_reflns_limit_l_max 18
_diffrn_reflns_limit_l_min -18
_diffrn_reflns_number 20111
_diffrn_reflns_theta_full 29.99
_diffrn_reflns_theta_max 29.99
_diffrn_reflns_theta_min 2.49
_diffrn_standards_number 0
_exptl_absorpt_coefficient_mu 0.103
_exptl_absorpt_correction_T_max 0.9605
_exptl_absorpt_correction_T_min 0.9438
_exptl_absorpt_correction_type multi-scan
_exptl_absorpt_process_details '(SADABS; Bruker, 2005)'
_exptl_crystal_colour Colorless
_exptl_crystal_density_diffrn 1.355
_exptl_crystal_density_method 'not measured'
_exptl_crystal_description Block
_exptl_crystal_F_000 792
_exptl_crystal_size_max 0.57
_exptl_crystal_size_mid 0.52
_exptl_crystal_size_min 0.39
_refine_diff_density_max 0.516
_refine_diff_density_min -0.325
_refine_ls_extinction_method none
_refine_ls_goodness_of_fit_ref 1.044
_refine_ls_hydrogen_treatment mixed
_refine_ls_matrix_type full
_refine_ls_number_parameters 256
_refine_ls_number_reflns 5348
_refine_ls_number_restraints 0
_refine_ls_restrained_S_all 1.044
_refine_ls_R_factor_all 0.0687
_refine_ls_R_factor_gt 0.0539
_refine_ls_shift/su_max 0.001
_refine_ls_shift/su_mean 0.001
_refine_ls_structure_factor_coef Fsqd
_refine_ls_weighting_details 'calc w=1/[\s^2^(Fo^2^)+(0.0839P)^2^+0.5187P] where P=(Fo^2^+2Fc^2^)/3'
_refine_ls_weighting_scheme calc
_refine_ls_wR_factor_gt 0.1491
_refine_ls_wR_factor_ref 0.1642
_reflns_number_gt 4087
_reflns_number_total 5348
_reflns_threshold_expression I>2\s(I)
_cod_data_source_file is2653.cif
_cod_data_source_block I
_cod_original_sg_symbol_H-M 'P 21/c'
_cod_database_code 2229104
_cod_database_fobs_code 2229104

loop_
_symmetry_equiv_pos_as_xyz
'x, y, z'
'-x, y+1/2, -z+1/2'
'-x, -y, -z'
'x, -y-1/2, z-1/2'

loop_
_atom_site_type_symbol
_atom_site_label
_atom_site_fract_x
_atom_site_fract_y
_atom_site_fract_z
_atom_site_U_iso_or_equiv
_atom_site_adp_type
_atom_site_calc_flag
_atom_site_refinement_flags
_atom_site_occupancy
_atom_site_disorder_assembly
_atom_site_disorder_group
O O1 0.33157(8) 0.66001(18) 0.07370(11) 0.0657(4) Uani d . 1 . .
O O2 0.24087(8) 0.48066(17) 0.11686(10) 0.0576(3) Uani d . 1 . .
O O3 0.06818(6) 0.74259(11) -0.14162(9) 0.0416(3) Uani d . 1 . .
O O4 -0.06047(6) 0.56031(12) -0.13886(9) 0.0417(3) Uani d . 1 . .
O O5 -0.10852(6) 0.26969(13) -0.11206(10) 0.0473(3) Uani d . 1 . .
O O6 -0.01903(6) 0.07581(11) -0.11913(8) 0.0393(2) Uani d . 1 . .
N N1 0.30737(7) 0.45068(16) -0.02407(11) 0.0407(3) Uani d . 1 . .
N N2 0.15729(7) 0.53687(13) -0.11038(9) 0.0355(3) Uani d . 1 . .
N N3 0.10782(7) 0.27843(13) -0.09593(9) 0.0335(2) Uani d . 1 . .
C C1 0.43521(17) 0.8804(4) 0.2532(3) 0.0946(9) Uani d . 1 . .
H H1A 0.4369 0.9541 0.2015 0.114 Uiso calc R 1 . .
C C2 0.49368(19) 0.8838(5) 0.3419(3) 0.1240(13) Uani d . 1 . .
H H2A 0.5334 0.9611 0.3500 0.149 Uiso calc R 1 . .
C C3 0.49077(19) 0.7724(5) 0.4147(3) 0.1109(12) Uani d . 1 . .
H H3A 0.5300 0.7721 0.4723 0.133 Uiso calc R 1 . .
C C4 0.43242(19) 0.6625(5) 0.4054(2) 0.1040(10) Uani d . 1 . .
H H4A 0.4310 0.5876 0.4566 0.125 Uiso calc R 1 . .
C C5 0.37474(15) 0.6607(3) 0.3200(2) 0.0802(7) Uani d . 1 . .
H H5A 0.3342 0.5848 0.3144 0.096 Uiso calc R 1 . .
C C6 0.37579(10) 0.7669(2) 0.24422(15) 0.0554(4) Uani d . 1 . .
C C7 0.31165(14) 0.7682(3) 0.15168(18) 0.0690(6) Uani d . 1 . .
H H7A 0.2593 0.7402 0.1727 0.083 Uiso calc R 1 . .
H H7B 0.3070 0.8727 0.1230 0.083 Uiso calc R 1 . .
C C8 0.28785(9) 0.5255(2) 0.06047(12) 0.0438(3) Uani d . 1 . .
C C9 0.25579(8) 0.32633(17) -0.07422(12) 0.0402(3) Uani d . 1 . .
C C10 0.16670(8) 0.38177(15) -0.09313(10) 0.0334(3) Uani d . 1 . .
C C11 0.08266(8) 0.59052(15) -0.12577(10) 0.0331(3) Uani d . 1 . .
C C12 0.01324(8) 0.49250(15) -0.12617(10) 0.0319(3) Uani d . 1 . .
C C13 0.03020(8) 0.33494(15) -0.11279(10) 0.0306(3) Uani d . 1 . .
C C14 -0.03910(8) 0.22435(15) -0.11428(10) 0.0327(3) Uani d . 1 . .
C C15 -0.08544(9) -0.03516(18) -0.11987(13) 0.0428(3) Uani d . 1 . .
H H15A -0.0688 -0.1342 -0.1443 0.064 Uiso calc R 1 . .
H H15B -0.1320 0.0021 -0.1645 0.064 Uiso calc R 1 . .
H H15C -0.0995 -0.0467 -0.0513 0.064 Uiso calc R 1 . .
C C16 0.28446(11) 0.2973(3) -0.17910(16) 0.0620(5) Uani d . 1 . .
H H16A 0.2781 0.3910 -0.2195 0.093 Uiso calc R 1 . .
H H16B 0.2524 0.2154 -0.2141 0.093 Uiso calc R 1 . .
H H16C 0.3409 0.2672 -0.1696 0.093 Uiso calc R 1 . .
C C17 0.26450(10) 0.1795(2) -0.00690(18) 0.0621(5) Uani d . 1 . .
H H17A 0.2431 0.1996 0.0567 0.093 Uiso calc R 1 . .
H H17B 0.3211 0.1517 0.0072 0.093 Uiso calc R 1 . .
H H17C 0.2348 0.0953 -0.0424 0.093 Uiso calc R 1 . .
C C18 0.13886(10) 0.84324(18) -0.13387(14) 0.0459(4) Uani d . 1 . .
H H18A 0.1215 0.9500 -0.1412 0.069 Uiso calc R 1 . .
H H18B 0.1714 0.8175 -0.1873 0.069 Uiso calc R 1 . .
H H18C 0.1706 0.8291 -0.0679 0.069 Uiso calc R 1 . .
H H1N1 0.3337(13) 0.501(3) -0.0634(16) 0.056(6) Uiso d . 1 . .
H H1O4 -0.0985(14) 0.492(3) -0.1310(16) 0.061(6) Uiso d . 1 . .

loop_
_atom_site_aniso_label
_atom_site_aniso_U_11
_atom_site_aniso_U_22
_atom_site_aniso_U_33
_atom_site_aniso_U_12
_atom_site_aniso_U_13
_atom_site_aniso_U_23
O1 0.0588(8) 0.0660(9) 0.0713(8) -0.0192(6) 0.0041(6) -0.0211(7)
O2 0.0530(7) 0.0649(8) 0.0557(7) 0.0042(6) 0.0103(6) 0.0081(6)
O3 0.0391(5) 0.0268(5) 0.0573(6) -0.0004(4) -0.0006(4) 0.0011(4)
O4 0.0325(5) 0.0345(5) 0.0567(6) 0.0049(4) 0.0008(4) 0.0005(4)
O5 0.0312(5) 0.0390(6) 0.0718(8) 0.0009(4) 0.0068(5) 0.0000(5)
O6 0.0327(5) 0.0293(5) 0.0552(6) -0.0027(4) 0.0033(4) 0.0006(4)
N1 0.0304(6) 0.0433(7) 0.0474(7) -0.0052(5) 0.0014(5) 0.0011(5)
N2 0.0333(5) 0.0301(5) 0.0416(6) -0.0014(4) -0.0004(4) -0.0009(4)
N3 0.0304(5) 0.0298(5) 0.0394(6) 0.0008(4) 0.0003(4) -0.0007(4)
C1 0.0813(16) 0.0911(19) 0.111(2) -0.0374(15) 0.0084(15) -0.0063(16)
C2 0.0691(17) 0.151(3) 0.147(3) -0.053(2) -0.0074(19) -0.038(3)
C3 0.0686(16) 0.165(4) 0.093(2) 0.002(2) -0.0162(15) -0.040(2)
C4 0.089(2) 0.142(3) 0.0788(17) 0.013(2) 0.0018(14) 0.0011(18)
C5 0.0657(13) 0.0840(17) 0.0898(16) -0.0073(12) 0.0052(12) 0.0038(13)
C6 0.0419(8) 0.0564(10) 0.0666(11) -0.0045(7) 0.0025(8) -0.0181(9)
C7 0.0615(11) 0.0586(11) 0.0818(14) 0.0012(9) -0.0102(10) -0.0192(10)
C8 0.0332(7) 0.0502(8) 0.0455(8) 0.0006(6) -0.0050(6) 0.0024(6)
C9 0.0293(6) 0.0348(7) 0.0553(8) 0.0005(5) 0.0009(6) -0.0013(6)
C10 0.0308(6) 0.0302(6) 0.0381(6) 0.0006(5) -0.0001(5) -0.0010(5)
C11 0.0362(6) 0.0278(6) 0.0341(6) 0.0007(5) -0.0004(5) -0.0010(5)
C12 0.0318(6) 0.0300(6) 0.0324(6) 0.0028(5) -0.0011(5) -0.0024(5)
C13 0.0295(6) 0.0296(6) 0.0317(6) -0.0005(5) 0.0002(4) -0.0009(5)
C14 0.0319(6) 0.0313(6) 0.0339(6) 0.0003(5) 0.0000(5) 0.0000(5)
C15 0.0394(7) 0.0344(7) 0.0539(8) -0.0075(6) 0.0028(6) 0.0019(6)
C16 0.0462(9) 0.0700(12) 0.0707(12) 0.0050(9) 0.0103(8) -0.0242(10)
C17 0.0386(8) 0.0397(8) 0.1037(15) 0.0030(7) -0.0084(9) 0.0170(9)
C18 0.0458(8) 0.0310(7) 0.0596(9) -0.0061(6) 0.0016(7) 0.0005(6)

loop_
_atom_type_symbol
_atom_type_description
_atom_type_scat_dispersion_real
_atom_type_scat_dispersion_imag
_atom_type_scat_source
C C 0.0033 0.0016 'International Tables Vol C Tables 4.2.6.8 and 6.1.1.4'
H H 0.0000 0.0000 'International Tables Vol C Tables 4.2.6.8 and 6.1.1.4'
N N 0.0061 0.0033 'International Tables Vol C Tables 4.2.6.8 and 6.1.1.4'
O O 0.0106 0.0060 'International Tables Vol C Tables 4.2.6.8 and 6.1.1.4'

loop_
_geom_angle_atom_site_label_1
_geom_angle_atom_site_label_2
_geom_angle_atom_site_label_3
_geom_angle_site_symmetry_1
_geom_angle_site_symmetry_3
_geom_angle
_geom_angle_publ_flag
C8 O1 C7 . . 117.95(16) ?
C11 O3 C18 . . 116.35(11) ?
C12 O4 H1O4 . . 110.4(15) ?
C14 O6 C15 . . 116.01(11) ?
C8 N1 C9 . . 121.72(13) ?
C8 N1 H1N1 . . 117.3(15) ?
C9 N1 H1N1 . . 114.6(15) ?
C11 N2 C10 . . 117.20(12) ?
C10 N3 C13 . . 116.34(11) ?
C6 C1 C2 . . 119.4(3) ?
C6 C1 H1A . . 120.3 ?
C2 C1 H1A . . 120.3 ?
C3 C2 C1 . . 118.8(3) ?
C3 C2 H2A . . 120.6 ?
C1 C2 H2A . . 120.6 ?
C4 C3 C2 . . 121.3(3) ?
C4 C3 H3A . . 119.3 ?
C2 C3 H3A . . 119.3 ?
C3 C4 C5 . . 119.9(3) ?
C3 C4 H4A . . 120.1 ?
C5 C4 H4A . . 120.1 ?
C6 C5 C4 . . 121.3(3) ?
C6 C5 H5A . . 119.4 ?
C4 C5 H5A . . 119.4 ?
C5 C6 C1 . . 119.3(2) ?
C5 C6 C7 . . 121.61(19) ?
C1 C6 C7 . . 119.1(2) ?
O1 C7 C6 . . 111.30(17) ?
O1 C7 H7A . . 109.4 ?
C6 C7 H7A . . 109.4 ?
O1 C7 H7B . . 109.4 ?
C6 C7 H7B . . 109.4 ?
H7A C7 H7B . . 108.0 ?
O2 C8 N1 . . 126.21(16) ?
O2 C8 O1 . . 124.59(16) ?
N1 C8 O1 . . 109.19(14) ?
N1 C9 C16 . . 106.99(13) ?
N1 C9 C17 . . 109.39(13) ?
C16 C9 C17 . . 111.45(16) ?
N1 C9 C10 . . 109.75(11) ?
C16 C9 C10 . . 107.73(12) ?
C17 C9 C10 . . 111.42(13) ?
N3 C10 N2 . . 126.07(12) ?
N3 C10 C9 . . 119.16(12) ?
N2 C10 C9 . . 114.70(12) ?
N2 C11 O3 . . 120.91(12) ?
N2 C11 C12 . . 122.52(12) ?
O3 C11 C12 . . 116.57(12) ?
O4 C12 C13 . . 127.17(12) ?
O4 C12 C11 . . 117.66(12) ?
C13 C12 C11 . . 115.17(12) ?
N3 C13 C12 . . 122.55(12) ?
N3 C13 C14 . . 118.93(11) ?
C12 C13 C14 . . 118.50(11) ?
O5 C14 O6 . . 123.62(13) ?
O5 C14 C13 . . 121.63(12) ?
O6 C14 C13 . . 114.75(11) ?
O6 C15 H15A . . 109.5 ?
O6 C15 H15B . . 109.5 ?
H15A C15 H15B . . 109.5 ?
O6 C15 H15C . . 109.5 ?
H15A C15 H15C . . 109.5 ?
H15B C15 H15C . . 109.5 ?
C9 C16 H16A . . 109.5 ?
C9 C16 H16B . . 109.5 ?
H16A C16 H16B . . 109.5 ?
C9 C16 H16C . . 109.5 ?
H16A C16 H16C . . 109.5 ?
H16B C16 H16C . . 109.5 ?
C9 C17 H17A . . 109.5 ?
C9 C17 H17B . . 109.5 ?
H17A C17 H17B . . 109.5 ?
C9 C17 H17C . . 109.5 ?
H17A C17 H17C . . 109.5 ?
H17B C17 H17C . . 109.5 ?
O3 C18 H18A . . 109.5 ?
O3 C18 H18B . . 109.5 ?
H18A C18 H18B . . 109.5 ?
O3 C18 H18C . . 109.5 ?
H18A C18 H18C . . 109.5 ?
H18B C18 H18C . . 109.5 ?

loop_
_geom_bond_atom_site_label_1
_geom_bond_atom_site_label_2
_geom_bond_site_symmetry_2
_geom_bond_distance
_geom_bond_publ_flag
O1 C8 . 1.360(2) ?
O1 C7 . 1.448(3) ?
O2 C8 . 1.200(2) ?
O3 C11 . 1.3368(16) ?
O3 C18 . 1.4452(18) ?
O4 C12 . 1.3408(16) ?
O4 H1O4 . 0.88(2) ?
O5 C14 . 1.2149(17) ?
O6 C14 . 1.3193(16) ?
O6 C15 . 1.4513(17) ?
N1 C8 . 1.353(2) ?
N1 C9 . 1.4672(19) ?
N1 H1N1 . 0.83(2) ?
N2 C11 . 1.3077(17) ?
N2 C10 . 1.3542(17) ?
N3 C10 . 1.3127(17) ?
N3 C13 . 1.3627(16) ?
C1 C6 . 1.376(3) ?
C1 C2 . 1.414(5) ?
C1 H1A . 0.9300 ?
C2 C3 . 1.354(5) ?
C2 H2A . 0.9300 ?
C3 C4 . 1.343(5) ?
C3 H3A . 0.9300 ?
C4 C5 . 1.375(4) ?
C4 H4A . 0.9300 ?
C5 C6 . 1.349(3) ?
C5 H5A . 0.9300 ?
C6 C7 . 1.506(3) ?
C7 H7A . 0.9700 ?
C7 H7B . 0.9700 ?
C9 C16 . 1.529(2) ?
C9 C17 . 1.533(2) ?
C9 C10 . 1.5370(18) ?
C11 C12 . 1.4213(19) ?
C12 C13 . 1.3860(18) ?
C13 C14 . 1.4847(18) ?
C15 H15A . 0.9600 ?
C15 H15B . 0.9600 ?
C15 H15C . 0.9600 ?
C16 H16A . 0.9600 ?
C16 H16B . 0.9600 ?
C16 H16C . 0.9600 ?
C17 H17A . 0.9600 ?
C17 H17B . 0.9600 ?
C17 H17C . 0.9600 ?
C18 H18A . 0.9600 ?
C18 H18B . 0.9600 ?
C18 H18C . 0.9600 ?

loop_
_geom_hbond_atom_site_label_D
_geom_hbond_atom_site_label_H
_geom_hbond_atom_site_label_A
_geom_hbond_site_symmetry_A
_geom_hbond_distance_DH
_geom_hbond_distance_HA
_geom_hbond_distance_DA
_geom_hbond_angle_DHA
_geom_hbond_publ_flag
O4 H1O4 O5 1_555 0.87(2) 1.93(3) 2.6513(15) 139(2) y
O4 H1O4 O2 3_565 0.87(2) 2.39(2) 3.0508(17) 132(2) y
C7 H7A O5 3_565 0.97 2.52 3.347(3) 143 y
C15 H15A O3 1_545 0.96 2.49 3.2148(18) 132 y
C17 H17A O2 1_555 0.96 2.54 3.099(2) 117 y

loop_
_geom_torsion_atom_site_label_1
_geom_torsion_atom_site_label_2
_geom_torsion_atom_site_label_3
_geom_torsion_atom_site_label_4
_geom_torsion_site_symmetry_1
_geom_torsion_site_symmetry_2
_geom_torsion_site_symmetry_3
_geom_torsion_site_symmetry_4
_geom_torsion
_geom_torsion_publ_flag
C6 C1 C2 C3 . . . . 1.6(5) ?
C1 C2 C3 C4 . . . . -1.8(6) ?
C2 C3 C4 C5 . . . . 0.7(6) ?
C3 C4 C5 C6 . . . . 0.6(5) ?
C4 C5 C6 C1 . . . . -0.8(4) ?
C4 C5 C6 C7 . . . . -178.5(2) ?
C2 C1 C6 C5 . . . . -0.3(4) ?
C2 C1 C6 C7 . . . . 177.4(3) ?
C8 O1 C7 C6 . . . . 106.6(2) ?
C5 C6 C7 O1 . . . . -84.3(3) ?
C1 C6 C7 O1 . . . . 98.0(3) ?
C9 N1 C8 O2 . . . . 18.1(2) ?
C9 N1 C8 O1 . . . . -163.27(13) ?
C7 O1 C8 O2 . . . . -9.7(2) ?
C7 O1 C8 N1 . . . . 171.67(15) ?
C8 N1 C9 C16 . . . . 166.62(15) ?
C8 N1 C9 C17 . . . . -72.52(18) ?
C8 N1 C9 C10 . . . . 50.01(18) ?
C13 N3 C10 N2 . . . . -3.5(2) ?
C13 N3 C10 C9 . . . . 179.89(12) ?
C11 N2 C10 N3 . . . . 4.0(2) ?
C11 N2 C10 C9 . . . . -179.24(12) ?
N1 C9 C10 N3 . . . . -151.85(13) ?
C16 C9 C10 N3 . . . . 92.00(17) ?
C17 C9 C10 N3 . . . . -30.53(19) ?
N1 C9 C10 N2 . . . . 31.13(17) ?
C16 C9 C10 N2 . . . . -85.01(16) ?
C17 C9 C10 N2 . . . . 152.45(14) ?
C10 N2 C11 O3 . . . . 178.86(12) ?
C10 N2 C11 C12 . . . . -0.8(2) ?
C18 O3 C11 N2 . . . . -3.98(19) ?
C18 O3 C11 C12 . . . . 175.74(12) ?
N2 C11 C12 O4 . . . . 177.56(12) ?
O3 C11 C12 O4 . . . . -2.16(18) ?
N2 C11 C12 C13 . . . . -2.25(19) ?
O3 C11 C12 C13 . . . . 178.04(12) ?
C10 N3 C13 C12 . . . . -0.14(19) ?
C10 N3 C13 C14 . . . . -178.53(11) ?
O4 C12 C13 N3 . . . . -177.02(12) ?
C11 C12 C13 N3 . . . . 2.76(19) ?
O4 C12 C13 C14 . . . . 1.4(2) ?
C11 C12 C13 C14 . . . . -178.85(11) ?
C15 O6 C14 O5 . . . . -1.1(2) ?
C15 O6 C14 C13 . . . . 179.53(11) ?
N3 C13 C14 O5 . . . . 167.78(13) ?
C12 C13 C14 O5 . . . . -10.7(2) ?
N3 C13 C14 O6 . . . . -12.83(17) ?
C12 C13 C14 O6 . . . . 168.72(12) ?

loop_
_cod_related_entry_id
_cod_related_entry_database
_cod_related_entry_code
1 ChemSpider 28293229
